data_4126930
loop_
_publ_author_name
'Tian, Haiwen'
'Hong, Jianquan'
'Wang, Kai'
'Del Rosal, Iker'
'Maron, Laurent'
'Zhou, Xigeng'
'Zhang, Lixin'

_publ_section_title
;
 An Unprecedented Reaction Mode of phosphorus in phosphinidene rare-earth
 complex: a joint experimental-theoretical study.
;
_journal_name_full 'Journal of the American Chemical Society'
_journal_paper_doi 10.1021/jacs.7b11032
_journal_year 2017
_chemical_formula_sum 'C108 H130 N6 O12 P Y3'
_chemical_formula_weight 2001.87
_space_group_crystal_system triclinic
_space_group_IT_number 2
_space_group_name_Hall '-P 1'
_space_group_name_H-M_alt 'P -1'
_symmetry_space_group_name_Hall '-P 1'
_symmetry_space_group_name_H-M 'P -1'
_atom_sites_solution_hydrogens geom
_audit_creation_method SHELXL-2014/7
_cell_angle_alpha 93.95(3)
_cell_angle_beta 109.96(3)
_cell_angle_gamma 107.14(3)
_cell_formula_units_Z 2
_cell_length_a 16.82(2)
_cell_length_b 19.34(3)
_cell_length_c 21.81(3)
_cell_measurement_reflns_used 7100
_cell_measurement_temperature 233(2)
_cell_measurement_theta_max 25.36
_cell_measurement_theta_min 2.22
_cell_volume 6258(15)
_computing_structure_refinement 'SHELXL-2014/7 (Sheldrick, 2014)'
_diffrn_ambient_temperature 233(2)
_diffrn_measured_fraction_theta_full 0.988
_diffrn_measured_fraction_theta_max 0.988
_diffrn_measurement_device_type 'Bruker APEX-II CCD'
_diffrn_measurement_method '\f and \w scans'
_diffrn_radiation_type MoK\a
_diffrn_radiation_wavelength 0.71073
_diffrn_reflns_av_R_equivalents 0.0470
_diffrn_reflns_av_unetI/netI 0.0994
_diffrn_reflns_Laue_measured_fraction_full 0.988
_diffrn_reflns_Laue_measured_fraction_max 0.988
_diffrn_reflns_limit_h_max 20
_diffrn_reflns_limit_h_min -18
_diffrn_reflns_limit_k_max 18
_diffrn_reflns_limit_k_min -23
_diffrn_reflns_limit_l_max 26
_diffrn_reflns_limit_l_min -26
_diffrn_reflns_number 37978
_diffrn_reflns_point_group_measured_fraction_full 0.988
_diffrn_reflns_point_group_measured_fraction_max 0.988
_diffrn_reflns_theta_full 25.099
_diffrn_reflns_theta_max 25.099
_diffrn_reflns_theta_min 1.011
_exptl_absorpt_coefficient_mu 1.443
_exptl_absorpt_correction_T_max 0.746
_exptl_absorpt_correction_T_min 0.579
_exptl_absorpt_correction_type multi-scan
_exptl_absorpt_process_details sadabs
_exptl_crystal_colour colourless
_exptl_crystal_density_diffrn 1.063
_exptl_crystal_description block
_exptl_crystal_F_000 2096
_exptl_crystal_size_max 0.400
_exptl_crystal_size_mid 0.350
_exptl_crystal_size_min 0.200
_platon_squeeze_details
;
;
_refine_diff_density_max 1.315
_refine_diff_density_min -1.125
_refine_diff_density_rms 0.150
_refine_ls_extinction_method none
_refine_ls_goodness_of_fit_ref 0.954
_refine_ls_hydrogen_treatment constr
_refine_ls_matrix_type full
_refine_ls_number_parameters 1172
_refine_ls_number_reflns 21988
_refine_ls_number_restraints 0
_refine_ls_restrained_S_all 0.954
_refine_ls_R_factor_all 0.1042
_refine_ls_R_factor_gt 0.0715
_refine_ls_shift/su_max 0.002
_refine_ls_shift/su_mean 0.000
_refine_ls_structure_factor_coef Fsqd
_refine_ls_weighting_details 'w=1/[\s^2^(Fo^2^)+(0.1480P)^2^+4.1000P] where P=(Fo^2^+2Fc^2^)/3'
_refine_ls_weighting_scheme calc
_refine_ls_wR_factor_gt 0.1993
_refine_ls_wR_factor_ref 0.2303
_reflns_Friedel_coverage 0.000
_reflns_number_gt 13485
_reflns_number_total 21988
_reflns_threshold_expression 'I > 2\s(I)'
_cod_data_source_file 3a.cif
_cod_data_source_block mo_41202a
_cod_original_cell_volume 6257(16)
_cod_database_code 4126930
_shelx_shelxl_version_number 2014/7
_shelx_space_group_comment
;
The symmetry employed for this shelxl refinement is uniquely defined
by the following loop, which should always be used as a source of
symmetry information in preference to the above space-group names.
They are only intended as comments.
;
_shelx_estimated_absorpt_t_min 0.596
_shelx_estimated_absorpt_t_max 0.761

loop_
_space_group_symop_operation_xyz
'x, y, z'
'-x, -y, -z'

loop_
_atom_site_label
_atom_site_type_symbol
_atom_site_fract_x
_atom_site_fract_y
_atom_site_fract_z
_atom_site_U_iso_or_equiv
_atom_site_adp_type
_atom_site_occupancy
_atom_site_site_symmetry_order
_atom_site_calc_flag
_atom_site_refinement_flags_posn
_atom_site_refinement_flags_adp
Y1 Y 0.21725(3) 0.91666(3) 0.26596(2) 0.02518(15) Uani 1 1 d . .
Y2 Y 0.24339(4) 0.66027(3) 0.28667(3) 0.03016(16) Uani 1 1 d . .
Y3 Y 0.33166(3) 0.82224(3) 0.18159(3) 0.02719(15) Uani 1 1 d . .
C1 C 0.3878(3) 0.9261(3) 0.3332(3) 0.0270(12) Uani 1 1 d . .
C2 C 0.3957(3) 0.7854(3) 0.3366(3) 0.0265(12) Uani 1 1 d . .
C3 C 0.2479(3) 0.7981(3) 0.3727(3) 0.0312(13) Uani 1 1 d . .
C4 C 0.1282(3) 0.7477(3) 0.1786(2) 0.0243(11) Uani 1 1 d . .
C5 C 0.0434(4) 0.7350(3) 0.1214(3) 0.0446(16) Uani 1 1 d . .
H5A H 0.0468 0.7792 0.1024 0.067 Uiso 1 1 calc R U
H5B H 0.0342 0.6944 0.0882 0.067 Uiso 1 1 calc R U
H5C H -0.0064 0.7232 0.1362 0.067 Uiso 1 1 calc R U
C6 C 0.2647(4) 0.9608(3) 0.1400(3) 0.0300(12) Uani 1 1 d . .
C7 C 0.2653(5) 1.0152(4) 0.0954(3) 0.0551(19) Uani 1 1 d . .
H7A H 0.2360 1.0485 0.1052 0.083 Uiso 1 1 calc R U
H7B H 0.3269 1.0432 0.1022 0.083 Uiso 1 1 calc R U
H7C H 0.2333 0.9897 0.0496 0.083 Uiso 1 1 calc R U
C8 C 0.2341(4) 0.6403(3) 0.1367(3) 0.0392(14) Uani 1 1 d . .
C9 C 0.1971(6) 0.5889(4) 0.0767(3) 0.069(2) Uani 1 1 d . .
H9A H 0.1880 0.5395 0.0862 0.104 Uiso 1 1 calc R U
H9B H 0.1398 0.5923 0.0492 0.104 Uiso 1 1 calc R U
H9C H 0.2379 0.5994 0.0534 0.104 Uiso 1 1 calc R U
C10 C 0.3191(4) 0.8324(3) 0.4400(3) 0.0289(12) Uani 1 1 d . .
C11 C 0.4089(4) 0.8695(3) 0.4499(3) 0.0338(13) Uani 1 1 d . .
C12 C 0.4707(4) 0.9022(3) 0.5134(3) 0.0417(15) Uani 1 1 d . .
H12A H 0.5312 0.9276 0.5208 0.050 Uiso 1 1 calc R U
C13 C 0.4431(5) 0.8971(4) 0.5649(3) 0.055(2) Uani 1 1 d . .
H13A H 0.4842 0.9197 0.6083 0.066 Uiso 1 1 calc R U
C14 C 0.3544(5) 0.8586(4) 0.5535(3) 0.0570(19) Uani 1 1 d . .
H14A H 0.3359 0.8558 0.5897 0.068 Uiso 1 1 calc R U
C15 C 0.2927(4) 0.8246(3) 0.4913(3) 0.0418(15) Uani 1 1 d . .
H15A H 0.2333 0.7964 0.4846 0.050 Uiso 1 1 calc R U
C16 C 0.0844(4) 0.9701(3) 0.2694(3) 0.0307(13) Uani 1 1 d . .
C17 C 0.0153(4) 1.0065(3) 0.2674(3) 0.0361(14) Uani 1 1 d . .
C18 C 0.0261(4) 1.0723(4) 0.2541(3) 0.0482(17) Uani 1 1 d . .
H18A H 0.0783 1.0982 0.2473 0.058 Uiso 1 1 calc R U
C19 C -0.0375(6) 1.1049(5) 0.2497(5) 0.091(3) Uani 1 1 d . .
H19A H -0.0278 1.1527 0.2403 0.109 Uiso 1 1 calc R U
C20 C -0.1159(6) 1.0681(5) 0.2589(5) 0.081(3) Uani 1 1 d . .
H20A H -0.1587 1.0909 0.2573 0.097 Uiso 1 1 calc R U
C21 C -0.1284(5) 1.0007(5) 0.2698(4) 0.071(3) Uani 1 1 d . .
H21A H -0.1818 0.9746 0.2749 0.086 Uiso 1 1 calc R U
C22 C -0.0649(4) 0.9663(5) 0.2739(3) 0.0556(19) Uani 1 1 d . .
H22 H -0.0756 0.9175 0.2809 0.067 Uiso 1 1 calc R U
C23 C 0.2065(4) 1.0701(3) 0.3519(3) 0.0362(14) Uani 1 1 d . .
C24 C 0.1910(4) 1.0668(3) 0.4092(3) 0.0416(15) Uani 1 1 d . .
C25 C 0.2293(6) 1.1300(4) 0.4554(4) 0.065(2) Uani 1 1 d . .
H25A H 0.2189 1.1289 0.4951 0.078 Uiso 1 1 calc R U
C26 C 0.2803(6) 1.1931(4) 0.4479(4) 0.068(2) Uani 1 1 d . .
H26A H 0.3052 1.2355 0.4813 0.081 Uiso 1 1 calc R U
C27 C 0.2958(5) 1.1950(4) 0.3904(4) 0.0560(19) Uani 1 1 d . .
H27A H 0.3332 1.2390 0.3848 0.067 Uiso 1 1 calc R U
C28 C 0.2583(4) 1.1346(3) 0.3409(3) 0.0395(14) Uani 1 1 d . .
C29 C 0.1419(6) 0.9981(4) 0.4234(3) 0.0559(19) Uani 1 1 d . .
H29A H 0.1039 0.9642 0.3802 0.067 Uiso 1 1 calc R U
C30 C 0.0800(6) 1.0047(5) 0.4590(4) 0.076(2) Uani 1 1 d . .
H30A H 0.0504 0.9566 0.4663 0.114 Uiso 1 1 calc R U
H30B H 0.1151 1.0381 0.5014 0.114 Uiso 1 1 calc R U
H30C H 0.0351 1.0237 0.4320 0.114 Uiso 1 1 calc R U
C31 C 0.2086(7) 0.9632(5) 0.4621(5) 0.087(3) Uani 1 1 d . .
H31A H 0.1764 0.9174 0.4717 0.131 Uiso 1 1 calc R U
H31B H 0.2418 0.9533 0.4359 0.131 Uiso 1 1 calc R U
H31C H 0.2501 0.9967 0.5033 0.131 Uiso 1 1 calc R U
C32 C 0.2759(5) 1.1395(3) 0.2792(4) 0.0507(17) Uani 1 1 d . .
H32A H 0.2336 1.0941 0.2468 0.061 Uiso 1 1 calc R U
C33 C 0.2581(7) 1.2041(5) 0.2481(5) 0.089(3) Uani 1 1 d . .
H33A H 0.2708 1.2042 0.2080 0.134 Uiso 1 1 calc R U
H33B H 0.1955 1.1994 0.2373 0.134 Uiso 1 1 calc R U
H33C H 0.2965 1.2498 0.2793 0.134 Uiso 1 1 calc R U
C34 C 0.3686(6) 1.1393(5) 0.2910(5) 0.081(3) Uani 1 1 d . .
H34A H 0.3794 1.1425 0.2501 0.122 Uiso 1 1 calc R U
H34B H 0.4121 1.1812 0.3251 0.122 Uiso 1 1 calc R U
H34C H 0.3746 1.0941 0.3053 0.122 Uiso 1 1 calc R U
C35 C -0.0222(3) 0.8637(3) 0.1954(3) 0.0298(12) Uani 1 1 d . .
C36 C -0.0639(4) 0.8812(4) 0.1343(3) 0.0387(14) Uani 1 1 d . .
C37 C -0.1494(4) 0.8343(4) 0.0920(4) 0.0532(18) Uani 1 1 d . .
H37A H -0.1769 0.8457 0.0505 0.064 Uiso 1 1 calc R U
C38 C -0.1930(4) 0.7740(4) 0.1087(4) 0.063(2) Uani 1 1 d . .
H38A H -0.2518 0.7448 0.0804 0.076 Uiso 1 1 calc R U
C39 C -0.1527(4) 0.7556(4) 0.1658(4) 0.0527(18) Uani 1 1 d . .
H39A H -0.1846 0.7132 0.1773 0.063 Uiso 1 1 calc R U
C40 C -0.0667(4) 0.7954(4) 0.2087(4) 0.058(2) Uani 1 1 d . .
C41 C -0.0151(4) 0.9457(4) 0.1124(4) 0.0520(18) Uani 1 1 d . .
H41A H 0.0394 0.9754 0.1512 0.062 Uiso 1 1 calc R U
C42 C -0.0733(5) 0.9944(4) 0.0895(4) 0.061(2) Uani 1 1 d . .
H42A H -0.0407 1.0363 0.0753 0.091 Uiso 1 1 calc R U
H42B H -0.1287 0.9659 0.0527 0.091 Uiso 1 1 calc R U
H42C H -0.0873 1.0118 0.1260 0.091 Uiso 1 1 calc R U
C43 C 0.0148(5) 0.9247(5) 0.0591(4) 0.064(2) Uani 1 1 d . .
H43A H 0.0461 0.9688 0.0468 0.096 Uiso 1 1 calc R U
H43B H 0.0549 0.8970 0.0752 0.096 Uiso 1 1 calc R U
H43C H -0.0372 0.8945 0.0206 0.096 Uiso 1 1 calc R U
C44 C -0.0196(6) 0.7694(5) 0.2719(5) 0.090(3) Uani 1 1 d . .
H44A H 0.0458 0.7906 0.2827 0.108 Uiso 1 1 calc R U
C45 C -0.0354(12) 0.7968(6) 0.3256(5) 0.155(7) Uani 1 1 d . .
H45A H -0.0184 0.8500 0.3309 0.233 Uiso 1 1 calc R U
H45B H -0.0988 0.7757 0.3177 0.233 Uiso 1 1 calc R U
H45C H -0.0002 0.7838 0.3656 0.233 Uiso 1 1 calc R U
C46 C -0.0436(7) 0.6883(5) 0.2595(6) 0.099(3) Uani 1 1 d . .
H46A H -0.0310 0.6729 0.2216 0.148 Uiso 1 1 calc R U
H46B H -0.0084 0.6735 0.2984 0.148 Uiso 1 1 calc R U
H46C H -0.1071 0.6654 0.2505 0.148 Uiso 1 1 calc R U
C47 C 0.2074(4) 0.5248(3) 0.3238(3) 0.0331(13) Uani 1 1 d . .
C48 C 0.1881(4) 0.4480(3) 0.3324(3) 0.0420(15) Uani 1 1 d . .
C49 C 0.1250(5) 0.3942(3) 0.2842(4) 0.061(2) Uani 1 1 d . .
H49A H 0.0907 0.4059 0.2449 0.073 Uiso 1 1 calc R U
C50 C 0.1091(6) 0.3237(4) 0.2900(4) 0.073(3) Uani 1 1 d . .
H50A H 0.0676 0.2857 0.2542 0.088 Uiso 1 1 calc R U
C51 C 0.1555(6) 0.3077(4) 0.3504(5) 0.074(3) Uani 1 1 d . .
H51A H 0.1395 0.2588 0.3571 0.089 Uiso 1 1 calc R U
C52 C 0.2192(5) 0.3577(4) 0.3968(4) 0.060(2) Uani 1 1 d . .
H52A H 0.2542 0.3444 0.4347 0.072 Uiso 1 1 calc R U
C53 C 0.2376(5) 0.4313(4) 0.3923(3) 0.0466(16) Uani 1 1 d . .
H53 H 0.2815 0.4687 0.4277 0.056 Uiso 1 1 calc R U
C54 C 0.0494(4) 0.5172(3) 0.2779(3) 0.0419(15) Uani 1 1 d . .
C55 C 0.0221(5) 0.5155(4) 0.3287(4) 0.058(2) Uani 1 1 d . .
C56 C -0.0714(6) 0.4844(5) 0.3137(5) 0.082(3) Uani 1 1 d . .
H56A H -0.0913 0.4788 0.3490 0.098 Uiso 1 1 calc R U
C57 C -0.1324(6) 0.4629(7) 0.2521(6) 0.104(4) Uani 1 1 d . .
H57A H -0.1940 0.4456 0.2445 0.125 Uiso 1 1 calc R U
C58 C -0.1059(5) 0.4660(5) 0.2013(5) 0.084(3) Uani 1 1 d . .
H58A H -0.1489 0.4495 0.1577 0.100 Uiso 1 1 calc R U
C59 C -0.0133(4) 0.4940(4) 0.2124(4) 0.0531(19) Uani 1 1 d . .
C60 C 0.0858(5) 0.5417(5) 0.3993(4) 0.062(2) Uani 1 1 d . .
H60A H 0.1478 0.5553 0.4002 0.075 Uiso 1 1 calc R U
C61 C 0.0752(6) 0.4856(5) 0.4448(4) 0.079(3) Uani 1 1 d . .
H61A H 0.0825 0.4413 0.4276 0.119 Uiso 1 1 calc R U
H61B H 0.1205 0.5065 0.4891 0.119 Uiso 1 1 calc R U
H61C H 0.0158 0.4735 0.4465 0.119 Uiso 1 1 calc R U
C62 C 0.0743(7) 0.6086(6) 0.4268(5) 0.096(3) Uani 1 1 d . .
H62A H 0.1156 0.6260 0.4728 0.144 Uiso 1 1 calc R U
H62B H 0.0867 0.6467 0.4013 0.144 Uiso 1 1 calc R U
H62C H 0.0130 0.5969 0.4245 0.144 Uiso 1 1 calc R U
C63 C 0.0128(5) 0.4948(6) 0.1548(4) 0.089(3) Uani 1 1 d . .
H63A H 0.0790 0.5171 0.1702 0.107 Uiso 1 1 calc R U
C64 C -0.0199(10) 0.4114(7) 0.1102(6) 0.128(5) Uani 1 1 d . .
H64A H -0.0011 0.4150 0.0728 0.192 Uiso 1 1 calc R U
H64B H 0.0072 0.3807 0.1376 0.192 Uiso 1 1 calc R U
H64C H -0.0849 0.3898 0.0940 0.192 Uiso 1 1 calc R U
C65 C -0.0297(9) 0.5368(6) 0.1067(7) 0.135(5) Uani 1 1 d . .
H65A H -0.0105 0.5357 0.0696 0.202 Uiso 1 1 calc R U
H65B H -0.0947 0.5145 0.0907 0.202 Uiso 1 1 calc R U
H65C H -0.0118 0.5874 0.1286 0.202 Uiso 1 1 calc R U
C66 C 0.3727(4) 0.5643(3) 0.3795(3) 0.0395(15) Uani 1 1 d . .
C67 C 0.4081(4) 0.5252(3) 0.3473(3) 0.0412(15) Uani 1 1 d . .
C68 C 0.4934(5) 0.5212(4) 0.3821(4) 0.0549(18) Uani 1 1 d . .
H68A H 0.5177 0.4944 0.3604 0.066 Uiso 1 1 calc R U
C69 C 0.5416(5) 0.5556(5) 0.4468(4) 0.073(2) Uani 1 1 d . .
H69A H 0.5979 0.5516 0.4703 0.088 Uiso 1 1 calc R U
C70 C 0.5065(5) 0.5950(4) 0.4757(4) 0.059(2) Uani 1 1 d . .
H70A H 0.5403 0.6200 0.5198 0.070 Uiso 1 1 calc R U
C71 C 0.4229(4) 0.6007(3) 0.4440(3) 0.0469(17) Uani 1 1 d . .
C72 C 0.3580(5) 0.4899(4) 0.2764(4) 0.0532(18) Uani 1 1 d . .
H72A H 0.2981 0.4957 0.2617 0.064 Uiso 1 1 calc R U
C73 C 0.3445(7) 0.4061(5) 0.2631(5) 0.085(3) Uani 1 1 d . .
H73A H 0.3114 0.3860 0.2161 0.127 Uiso 1 1 calc R U
H73B H 0.4027 0.3996 0.2769 0.127 Uiso 1 1 calc R U
H73C H 0.3109 0.3806 0.2881 0.127 Uiso 1 1 calc R U
C74 C 0.4072(7) 0.5259(5) 0.2325(4) 0.082(3) Uani 1 1 d . .
H74A H 0.3728 0.5016 0.1865 0.123 Uiso 1 1 calc R U
H74B H 0.4135 0.5777 0.2368 0.123 Uiso 1 1 calc R U
H74C H 0.4663 0.5211 0.2466 0.123 Uiso 1 1 calc R U
C75 C 0.3863(4) 0.6412(4) 0.4786(4) 0.0542(19) Uani 1 1 d . .
H75A H 0.3391 0.6543 0.4449 0.065 Uiso 1 1 calc R U
C76 C 0.3436(6) 0.5981(4) 0.5223(4) 0.068(2) Uani 1 1 d . .
H76A H 0.3206 0.6287 0.5439 0.103 Uiso 1 1 calc R U
H76B H 0.2947 0.5540 0.4950 0.103 Uiso 1 1 calc R U
H76C H 0.3885 0.5845 0.5557 0.103 Uiso 1 1 calc R U
C77 C 0.4572(5) 0.7124(4) 0.5232(4) 0.067(2) Uani 1 1 d . .
H77A H 0.4299 0.7379 0.5454 0.101 Uiso 1 1 calc R U
H77B H 0.5050 0.7010 0.5560 0.101 Uiso 1 1 calc R U
H77C H 0.4818 0.7436 0.4965 0.101 Uiso 1 1 calc R U
C78 C 0.4729(3) 0.8499(3) 0.1383(3) 0.0258(12) Uani 1 1 d . .
C79 C 0.5409(4) 0.8801(3) 0.1085(3) 0.0287(12) Uani 1 1 d . .
C80 C 0.6314(4) 0.8878(4) 0.1387(3) 0.0421(15) Uani 1 1 d . .
H80A H 0.6512 0.8721 0.1793 0.050 Uiso 1 1 calc R U
C81 C 0.6923(4) 0.9174(4) 0.1111(3) 0.0483(17) Uani 1 1 d . .
H81A H 0.7530 0.9217 0.1322 0.058 Uiso 1 1 calc R U
C82 C 0.6641(5) 0.9401(4) 0.0535(3) 0.0538(19) Uani 1 1 d . .
H82A H 0.7054 0.9611 0.0342 0.065 Uiso 1 1 calc R U
C83 C 0.5740(5) 0.9329(4) 0.0221(4) 0.0569(19) Uani 1 1 d . .
H83A H 0.5546 0.9477 -0.0190 0.068 Uiso 1 1 calc R U
C84 C 0.5135(4) 0.9045(3) 0.0506(3) 0.0406(15) Uani 1 1 d . .
H84A H 0.4534 0.9019 0.0302 0.049 Uiso 1 1 calc R U
C85 C 0.5688(4) 0.9115(4) 0.2501(3) 0.0406(15) Uani 1 1 d . .
C86 C 0.5978(4) 0.9855(3) 0.2544(3) 0.0355(14) Uani 1 1 d . .
C87 C 0.6748(4) 1.0291(4) 0.3058(3) 0.0479(17) Uani 1 1 d . .
H87A H 0.6936 1.0805 0.3086 0.057 Uiso 1 1 calc R U
C88 C 0.7244(5) 0.9999(5) 0.3529(3) 0.059(2) Uani 1 1 d . .
H88A H 0.7773 1.0307 0.3874 0.071 Uiso 1 1 calc R U
C89 C 0.6978(4) 0.9275(5) 0.3499(3) 0.058(2) Uani 1 1 d . .
H89A H 0.7324 0.9071 0.3822 0.070 Uiso 1 1 calc R U
C90 C 0.6198(4) 0.8820(4) 0.2999(3) 0.0467(17) Uani 1 1 d . .
C91 C 0.5448(4) 1.0219(3) 0.2036(3) 0.0415(15) Uani 1 1 d . .
H91A H 0.4954 0.9826 0.1679 0.050 Uiso 1 1 calc R U
C92 C 0.6041(5) 1.0695(4) 0.1724(4) 0.0567(19) Uani 1 1 d . .
H92A H 0.6299 1.0397 0.1528 0.085 Uiso 1 1 calc R U
H92B H 0.5683 1.0895 0.1382 0.085 Uiso 1 1 calc R U
H92C H 0.6520 1.1095 0.2063 0.085 Uiso 1 1 calc R U
C93 C 0.5040(5) 1.0663(4) 0.2341(4) 0.0563(18) Uani 1 1 d . .
H93A H 0.4665 1.0351 0.2537 0.084 Uiso 1 1 calc R U
H93B H 0.5514 1.1063 0.2683 0.084 Uiso 1 1 calc R U
H93C H 0.4677 1.0863 0.2002 0.084 Uiso 1 1 calc R U
C94 C 0.5928(5) 0.7997(4) 0.2976(3) 0.0503(18) Uani 1 1 d . .
H94A H 0.5277 0.7774 0.2703 0.060 Uiso 1 1 calc R U
C95 C 0.6431(7) 0.7671(5) 0.2644(4) 0.081(3) Uani 1 1 d . .
H95A H 0.6331 0.7804 0.2210 0.122 Uiso 1 1 calc R U
H95B H 0.7069 0.7863 0.2915 0.122 Uiso 1 1 calc R U
H95C H 0.6214 0.7139 0.2594 0.122 Uiso 1 1 calc R U
C96 C 0.6087(5) 0.7788(5) 0.3643(4) 0.069(2) Uani 1 1 d . .
H96A H 0.5900 0.7255 0.3592 0.103 Uiso 1 1 calc R U
H96B H 0.6722 0.8001 0.3919 0.103 Uiso 1 1 calc R U
H96C H 0.5743 0.7971 0.3849 0.103 Uiso 1 1 calc R U
C97 C 0.3674(4) 0.7654(3) 0.0381(3) 0.0363(14) Uani 1 1 d . .
C98 C 0.4087(4) 0.7144(4) 0.0329(3) 0.0455(16) Uani 1 1 d . .
C99 C 0.3793(5) 0.6716(4) -0.0285(4) 0.065(2) Uani 1 1 d . .
H99A H 0.4073 0.6373 -0.0338 0.077 Uiso 1 1 calc R U
C100 C 0.3104(6) 0.6767(5) -0.0830(4) 0.078(3) Uani 1 1 d . .
H10A H 0.2911 0.6455 -0.1240 0.093 Uiso 1 1 calc R U
C101 C 0.2708(5) 0.7269(5) -0.0768(4) 0.067(2) Uani 1 1 d . .
H10B H 0.2252 0.7316 -0.1141 0.081 Uiso 1 1 calc R U
C102 C 0.2971(4) 0.7714(4) -0.0160(3) 0.0422(15) Uani 1 1 d . .
C103 C 0.4810(5) 0.7024(4) 0.0896(4) 0.0490(17) Uani 1 1 d . .
H10C H 0.5029 0.7453 0.1259 0.059 Uiso 1 1 calc R U
C104 C 0.5615(6) 0.6988(6) 0.0761(5) 0.088(3) Uani 1 1 d . .
H10D H 0.5853 0.7422 0.0594 0.131 Uiso 1 1 calc R U
H10E H 0.6073 0.6967 0.1169 0.131 Uiso 1 1 calc R U
H10F H 0.5440 0.6550 0.0432 0.131 Uiso 1 1 calc R U
C105 C 0.4434(7) 0.6359(5) 0.1153(6) 0.106(4) Uani 1 1 d . .
H10G H 0.4912 0.6292 0.1519 0.159 Uiso 1 1 calc R U
H10H H 0.3978 0.6426 0.1305 0.159 Uiso 1 1 calc R U
H10I H 0.4167 0.5929 0.0801 0.159 Uiso 1 1 calc R U
C106 C 0.2503(4) 0.8255(4) -0.0119(3) 0.0447(16) Uani 1 1 d . .
H10J H 0.2909 0.8647 0.0274 0.054 Uiso 1 1 calc R U
C107 C 0.2295(7) 0.8626(5) -0.0715(4) 0.086(3) Uani 1 1 d . .
H10K H 0.1994 0.8966 -0.0653 0.129 Uiso 1 1 calc R U
H10L H 0.2851 0.8893 -0.0763 0.129 Uiso 1 1 calc R U
H10M H 0.1908 0.8255 -0.1112 0.129 Uiso 1 1 calc R U
C108 C 0.1643(5) 0.7901(5) -0.0008(4) 0.076(3) Uani 1 1 d . .
H10N H 0.1236 0.7503 -0.0379 0.114 Uiso 1 1 calc R U
H10O H 0.1362 0.8266 0.0025 0.114 Uiso 1 1 calc R U
H10P H 0.1781 0.7707 0.0399 0.114 Uiso 1 1 calc R U
N1 N 0.1724(3) 1.0066(2) 0.3038(2) 0.0252(10) Uani 1 1 d . .
N2 N 0.0644(3) 0.9045(3) 0.2386(2) 0.0321(11) Uani 1 1 d . .
N3 N 0.1428(3) 0.5501(2) 0.2884(2) 0.0315(11) Uani 1 1 d . .
N4 N 0.2886(3) 0.5747(2) 0.3452(2) 0.0331(11) Uani 1 1 d . .
N5 N 0.4876(3) 0.8654(3) 0.2014(2) 0.0296(10) Uani 1 1 d . .
N6 N 0.3889(3) 0.8065(2) 0.1000(2) 0.0293(10) Uani 1 1 d . .
O1 O 0.3621(2) 0.9703(2) 0.35610(19) 0.0331(9) Uani 1 1 d . .
O2 O 0.3630(2) 0.90850(19) 0.26980(16) 0.0260(8) Uani 1 1 d . .
O3 O 0.3923(3) 0.7345(2) 0.36726(19) 0.0374(10) Uani 1 1 d . .
O4 O 0.3561(2) 0.7712(2) 0.27370(18) 0.0322(9) Uani 1 1 d . .
O5 O 0.2171(3) 0.7300(2) 0.35630(18) 0.0355(9) Uani 1 1 d . .
O6 O 0.2203(2) 0.8380(2) 0.33394(19) 0.0354(9) Uani 1 1 d . .
O7 O 0.1893(2) 0.8123(2) 0.19319(17) 0.0287(8) Uani 1 1 d . .
O8 O 0.1388(2) 0.6990(2) 0.21029(18) 0.0319(9) Uani 1 1 d . .
O9 O 0.2307(3) 0.9681(2) 0.18208(19) 0.0358(9) Uani 1 1 d . .
O10 O 0.2981(3) 0.9144(2) 0.13566(18) 0.0318(9) Uani 1 1 d . .
O11 O 0.2503(3) 0.7064(2) 0.13426(19) 0.0376(10) Uani 1 1 d . .
O12 O 0.2470(3) 0.6183(2) 0.1916(2) 0.0413(10) Uani 1 1 d . .
P1 P 0.45602(9) 0.87797(8) 0.38637(7) 0.0304(3) Uani 1 1 d . .

loop_
_atom_site_aniso_label
_atom_site_aniso_U_11
_atom_site_aniso_U_22
_atom_site_aniso_U_33
_atom_site_aniso_U_23
_atom_site_aniso_U_13
_atom_site_aniso_U_12
Y1 0.0230(3) 0.0238(3) 0.0277(3) 0.0050(2) 0.0094(2) 0.0066(2)
Y2 0.0299(3) 0.0209(3) 0.0322(3) 0.0051(2) 0.0055(2) 0.0054(2)
Y3 0.0254(3) 0.0282(3) 0.0282(3) 0.0051(2) 0.0127(2) 0.0066(2)
C1 0.017(3) 0.019(3) 0.036(3) 0.002(2) 0.007(2) -0.002(2)
C2 0.018(3) 0.022(3) 0.037(3) 0.005(2) 0.007(2) 0.007(2)
C3 0.023(3) 0.037(3) 0.035(3) 0.012(3) 0.014(2) 0.008(3)
C4 0.024(3) 0.031(3) 0.018(3) 0.002(2) 0.010(2) 0.009(2)
C5 0.035(3) 0.034(3) 0.052(4) 0.013(3) 0.004(3) 0.008(3)
C6 0.031(3) 0.028(3) 0.034(3) 0.013(2) 0.013(3) 0.012(3)
C7 0.073(5) 0.072(5) 0.054(4) 0.032(4) 0.045(4) 0.044(4)
C8 0.037(3) 0.038(4) 0.048(4) 0.008(3) 0.017(3) 0.018(3)
C9 0.099(6) 0.047(4) 0.044(4) -0.006(3) 0.020(4) 0.011(4)
C10 0.030(3) 0.019(3) 0.035(3) 0.010(2) 0.010(2) 0.007(2)
C11 0.036(3) 0.024(3) 0.032(3) 0.011(2) 0.007(3) 0.003(2)
C12 0.044(4) 0.030(3) 0.032(3) 0.003(3) 0.005(3) -0.001(3)
C13 0.065(5) 0.040(4) 0.030(3) 0.007(3) 0.000(3) -0.002(3)
C14 0.075(5) 0.059(5) 0.036(4) 0.018(3) 0.022(4) 0.017(4)
C15 0.044(4) 0.035(3) 0.042(4) 0.011(3) 0.013(3) 0.010(3)
C16 0.031(3) 0.034(3) 0.032(3) 0.017(3) 0.016(3) 0.012(3)
C17 0.028(3) 0.048(4) 0.031(3) -0.001(3) 0.010(2) 0.014(3)
C18 0.039(4) 0.040(4) 0.062(4) -0.003(3) 0.013(3) 0.020(3)
C19 0.053(5) 0.050(5) 0.156(10) 0.003(5) 0.013(6) 0.030(4)
C20 0.052(5) 0.076(6) 0.107(7) -0.017(5) 0.019(5) 0.031(5)
C21 0.042(4) 0.085(6) 0.083(6) -0.027(5) 0.030(4) 0.017(4)
C22 0.037(4) 0.080(5) 0.056(4) 0.012(4) 0.026(3) 0.021(4)
C23 0.030(3) 0.032(3) 0.039(3) 0.004(3) 0.005(3) 0.010(3)
C24 0.051(4) 0.041(4) 0.036(3) 0.008(3) 0.013(3) 0.024(3)
C25 0.086(6) 0.061(5) 0.043(4) 0.004(4) 0.019(4) 0.027(5)
C26 0.080(6) 0.035(4) 0.062(5) -0.009(4) 0.005(4) 0.012(4)
C27 0.052(4) 0.032(4) 0.063(5) -0.001(3) 0.007(4) 0.005(3)
C28 0.036(3) 0.033(3) 0.046(4) 0.003(3) 0.011(3) 0.013(3)
C29 0.094(6) 0.046(4) 0.034(4) 0.006(3) 0.031(4) 0.025(4)
C30 0.116(7) 0.077(6) 0.066(5) 0.015(4) 0.057(5) 0.048(5)
C31 0.133(9) 0.080(6) 0.080(6) 0.040(5) 0.056(6) 0.055(6)
C32 0.063(5) 0.030(3) 0.059(4) 0.006(3) 0.031(4) 0.007(3)
C33 0.135(9) 0.081(7) 0.102(7) 0.051(6) 0.074(7) 0.066(6)
C34 0.066(5) 0.086(6) 0.112(7) 0.023(6) 0.047(5) 0.039(5)
C35 0.024(3) 0.030(3) 0.038(3) 0.006(2) 0.012(2) 0.012(2)
C36 0.026(3) 0.051(4) 0.041(3) 0.016(3) 0.011(3) 0.017(3)
C37 0.033(4) 0.058(5) 0.059(4) 0.010(4) 0.004(3) 0.018(3)
C38 0.023(3) 0.062(5) 0.073(5) -0.011(4) 0.002(3) -0.007(3)
C39 0.039(4) 0.049(4) 0.056(4) 0.002(3) 0.015(3) -0.001(3)
C40 0.033(4) 0.054(4) 0.073(5) 0.026(4) 0.015(3) -0.003(3)
C41 0.031(3) 0.065(5) 0.062(5) 0.036(4) 0.014(3) 0.018(3)
C42 0.060(5) 0.053(4) 0.059(5) 0.007(4) 0.009(4) 0.022(4)
C43 0.053(4) 0.074(5) 0.071(5) 0.032(4) 0.027(4) 0.022(4)
C44 0.052(5) 0.085(7) 0.084(7) 0.025(6) 0.005(5) -0.025(5)
C45 0.30(2) 0.065(7) 0.067(7) -0.004(6) 0.042(10) 0.058(10)
C46 0.094(7) 0.083(7) 0.157(10) 0.068(7) 0.073(7) 0.042(6)
C47 0.035(3) 0.019(3) 0.033(3) 0.002(2) 0.005(3) 0.002(2)
C48 0.040(3) 0.036(3) 0.063(4) 0.027(3) 0.024(3) 0.021(3)
C49 0.060(5) 0.024(3) 0.066(5) 0.009(3) -0.004(4) 0.002(3)
C50 0.082(6) 0.034(4) 0.073(6) 0.001(4) 0.003(5) 0.010(4)
C51 0.070(5) 0.039(4) 0.115(7) 0.039(5) 0.035(5) 0.016(4)
C52 0.064(5) 0.047(4) 0.067(5) 0.034(4) 0.022(4) 0.015(4)
C53 0.063(4) 0.047(4) 0.035(3) 0.013(3) 0.020(3) 0.021(3)
C54 0.026(3) 0.035(3) 0.061(4) 0.016(3) 0.015(3) 0.005(3)
C55 0.038(4) 0.056(5) 0.086(6) 0.025(4) 0.030(4) 0.012(3)
C56 0.051(5) 0.094(7) 0.095(7) -0.004(5) 0.039(5) 0.008(5)
C57 0.027(4) 0.154(11) 0.108(8) 0.018(8) 0.020(5) 0.005(5)
C58 0.031(4) 0.082(6) 0.097(7) -0.013(5) 0.005(4) -0.010(4)
C59 0.026(3) 0.047(4) 0.065(5) 0.008(3) 0.000(3) 0.002(3)
C60 0.053(4) 0.085(6) 0.066(5) 0.026(4) 0.034(4) 0.033(4)
C61 0.092(6) 0.076(6) 0.070(5) 0.024(5) 0.041(5) 0.012(5)
C62 0.099(7) 0.124(9) 0.078(6) 0.031(6) 0.036(6) 0.049(7)
C63 0.045(5) 0.115(8) 0.054(5) 0.027(5) -0.011(4) -0.014(5)
C64 0.172(13) 0.110(9) 0.125(10) 0.036(8) 0.047(9) 0.089(9)
C65 0.164(12) 0.076(7) 0.142(11) 0.051(8) 0.034(9) 0.030(8)
C66 0.028(3) 0.024(3) 0.058(4) 0.018(3) 0.002(3) 0.010(3)
C67 0.043(4) 0.041(4) 0.047(4) 0.019(3) 0.020(3) 0.019(3)
C68 0.062(5) 0.057(4) 0.061(5) 0.016(4) 0.030(4) 0.032(4)
C69 0.043(4) 0.097(7) 0.081(6) 0.034(5) 0.007(4) 0.042(5)
C70 0.044(4) 0.049(4) 0.070(5) 0.013(4) -0.001(4) 0.023(4)
C71 0.034(3) 0.030(3) 0.063(4) 0.015(3) 0.002(3) 0.009(3)
C72 0.052(4) 0.058(4) 0.057(4) 0.013(4) 0.025(4) 0.025(4)
C73 0.095(7) 0.060(5) 0.093(7) -0.013(5) 0.034(6) 0.025(5)
C74 0.107(7) 0.089(7) 0.064(5) 0.023(5) 0.043(5) 0.038(6)
C75 0.034(4) 0.046(4) 0.065(5) 0.009(4) 0.000(3) 0.012(3)
C76 0.084(6) 0.045(4) 0.068(5) -0.015(4) 0.036(5) 0.007(4)
C77 0.076(5) 0.041(4) 0.056(5) -0.007(3) -0.003(4) 0.014(4)
C78 0.027(3) 0.022(3) 0.026(3) -0.001(2) 0.011(2) 0.004(2)
C79 0.029(3) 0.029(3) 0.029(3) 0.002(2) 0.017(2) 0.006(2)
C80 0.031(3) 0.055(4) 0.037(3) 0.011(3) 0.015(3) 0.008(3)
C81 0.034(3) 0.053(4) 0.050(4) -0.010(3) 0.021(3) 0.002(3)
C82 0.051(4) 0.070(5) 0.049(4) 0.014(4) 0.036(4) 0.012(4)
C83 0.053(4) 0.077(5) 0.047(4) 0.034(4) 0.026(3) 0.018(4)
C84 0.032(3) 0.040(3) 0.043(4) 0.010(3) 0.011(3) 0.005(3)
C85 0.024(3) 0.067(5) 0.033(3) 0.013(3) 0.014(3) 0.013(3)
C86 0.028(3) 0.044(4) 0.029(3) -0.004(3) 0.012(2) 0.005(3)
C87 0.050(4) 0.051(4) 0.037(4) -0.002(3) 0.022(3) 0.006(3)
C88 0.040(4) 0.089(6) 0.026(3) -0.006(4) 0.004(3) 0.004(4)
C89 0.032(4) 0.086(6) 0.043(4) 0.021(4) 0.002(3) 0.014(4)
C90 0.034(3) 0.078(5) 0.025(3) 0.008(3) 0.011(3) 0.016(3)
C91 0.035(3) 0.043(4) 0.038(3) 0.000(3) 0.011(3) 0.006(3)
C92 0.065(5) 0.043(4) 0.057(4) 0.002(3) 0.031(4) 0.005(4)
C93 0.058(4) 0.056(4) 0.062(5) 0.015(4) 0.027(4) 0.024(4)
C94 0.053(4) 0.055(4) 0.031(3) -0.001(3) -0.004(3) 0.026(3)
C95 0.126(8) 0.081(6) 0.057(5) 0.026(5) 0.038(5) 0.056(6)
C96 0.052(4) 0.086(6) 0.085(6) 0.043(5) 0.026(4) 0.039(4)
C97 0.033(3) 0.042(3) 0.027(3) -0.003(3) 0.016(3) 0.000(3)
C98 0.039(4) 0.045(4) 0.049(4) -0.007(3) 0.027(3) 0.001(3)
C99 0.055(5) 0.050(4) 0.078(6) -0.023(4) 0.033(4) 0.002(4)
C100 0.062(5) 0.085(6) 0.064(5) -0.042(5) 0.023(4) 0.006(5)
C101 0.054(5) 0.075(6) 0.043(4) -0.023(4) 0.010(4) -0.002(4)
C102 0.039(3) 0.045(4) 0.035(3) -0.008(3) 0.019(3) 0.003(3)
C103 0.053(4) 0.038(4) 0.059(4) -0.001(3) 0.031(4) 0.011(3)
C104 0.076(6) 0.137(9) 0.074(6) 0.017(6) 0.048(5) 0.047(6)
C105 0.081(7) 0.084(7) 0.189(12) 0.080(8) 0.076(7) 0.036(6)
C106 0.043(4) 0.050(4) 0.029(3) 0.008(3) 0.007(3) 0.005(3)
C107 0.111(8) 0.067(6) 0.072(6) 0.014(5) 0.023(5) 0.031(5)
C108 0.044(4) 0.107(7) 0.084(6) 0.040(5) 0.028(4) 0.026(5)
N1 0.024(2) 0.020(2) 0.029(2) -0.0016(18) 0.0081(19) 0.0079(18)
N2 0.023(2) 0.039(3) 0.033(3) 0.015(2) 0.013(2) 0.005(2)
N3 0.025(2) 0.022(2) 0.041(3) 0.005(2) 0.005(2) 0.0084(19)
N4 0.026(2) 0.022(2) 0.043(3) 0.013(2) 0.003(2) 0.006(2)
N5 0.023(2) 0.048(3) 0.019(2) 0.008(2) 0.0094(19) 0.013(2)
N6 0.025(2) 0.034(3) 0.027(2) 0.000(2) 0.011(2) 0.008(2)
O1 0.030(2) 0.025(2) 0.039(2) -0.0019(17) 0.0136(18) 0.0023(17)
O2 0.0301(19) 0.031(2) 0.0212(19) 0.0041(15) 0.0140(16) 0.0112(16)
O3 0.041(2) 0.028(2) 0.033(2) 0.0043(18) 0.0048(18) 0.0096(18)
O4 0.033(2) 0.026(2) 0.034(2) 0.0050(17) 0.0117(18) 0.0065(17)
O5 0.043(2) 0.023(2) 0.032(2) -0.0015(16) 0.0098(18) 0.0063(18)
O6 0.028(2) 0.031(2) 0.042(2) 0.0183(19) 0.0083(18) 0.0064(17)
O7 0.0263(19) 0.030(2) 0.0227(18) -0.0028(16) 0.0110(16) 0.0001(16)
O8 0.030(2) 0.032(2) 0.028(2) 0.0051(17) 0.0101(17) 0.0045(17)
O9 0.043(2) 0.034(2) 0.035(2) 0.0126(18) 0.0186(19) 0.0139(19)
O10 0.042(2) 0.032(2) 0.028(2) 0.0070(17) 0.0167(18) 0.0177(19)
O11 0.039(2) 0.028(2) 0.040(2) 0.0005(18) 0.0160(19) 0.0028(18)
O12 0.052(3) 0.034(2) 0.038(2) 0.0037(19) 0.017(2) 0.014(2)
P1 0.0222(7) 0.0267(7) 0.0317(8) 0.0025(6) 0.0049(6) 0.0003(6)

loop_
_atom_type_symbol
_atom_type_description
_atom_type_scat_dispersion_real
_atom_type_scat_dispersion_imag
_atom_type_scat_source
C C 0.0033 0.0016 'International Tables Vol C Tables 4.2.6.8 and 6.1.1.4'
H H 0.0000 0.0000 'International Tables Vol C Tables 4.2.6.8 and 6.1.1.4'
N N 0.0061 0.0033 'International Tables Vol C Tables 4.2.6.8 and 6.1.1.4'
O O 0.0106 0.0060 'International Tables Vol C Tables 4.2.6.8 and 6.1.1.4'
P P 0.1023 0.0942 'International Tables Vol C Tables 4.2.6.8 and 6.1.1.4'
Y Y -2.7962 3.5667 'International Tables Vol C Tables 4.2.6.8 and 6.1.1.4'

loop_
_geom_angle_atom_site_label_1
_geom_angle_atom_site_label_2
_geom_angle_atom_site_label_3
_geom_angle
O9 Y1 O6 159.66(16)
O9 Y1 N1 92.46(17)
O6 Y1 N1 107.88(18)
O9 Y1 O7 81.51(18)
O6 Y1 O7 80.69(18)
N1 Y1 O7 151.39(15)
O9 Y1 N2 95.53(16)
O6 Y1 N2 95.90(15)
N1 Y1 N2 57.01(17)
O7 Y1 N2 95.54(15)
O9 Y1 O1 105.75(16)
O6 Y1 O1 75.01(15)
N1 Y1 O1 89.02(17)
O7 Y1 O1 119.57(14)
N2 Y1 O1 140.81(16)
O9 Y1 O2 79.01(14)
O6 Y1 O2 86.07(14)
N1 Y1 O2 134.93(14)
O7 Y1 O2 71.56(13)
N2 Y1 O2 166.51(15)
O1 Y1 O2 52.55(15)
O9 Y1 C1 100.88(17)
O6 Y1 C1 70.32(15)
N1 Y1 C1 115.79(17)
O7 Y1 C1 92.82(16)
N2 Y1 C1 162.52(17)
O1 Y1 C1 26.87(14)
O2 Y1 C1 28.58(15)
O9 Y1 C16 92.91(16)
O6 Y1 C16 104.98(16)
N1 Y1 C16 29.21(16)
O7 Y1 C16 122.70(16)
N2 Y1 C16 27.89(17)
O1 Y1 C16 116.81(18)
O2 Y1 C16 162.74(15)
C1 Y1 C16 143.56(18)
O9 Y1 Y3 70.47(13)
O6 Y1 Y3 89.40(14)
N1 Y1 Y3 160.50(11)
O7 Y1 Y3 38.16(10)
N2 Y1 Y3 131.81(13)
O1 Y1 Y3 86.78(15)
O2 Y1 Y3 34.73(9)
C1 Y1 Y3 60.83(15)
C16 Y1 Y3 154.65(12)
O12 Y2 O5 157.17(15)
O12 Y2 N4 97.96(19)
O5 Y2 N4 104.73(19)
O12 Y2 N3 93.58(18)
O5 Y2 N3 96.45(18)
N4 Y2 N3 57.52(18)
O12 Y2 O8 77.44(17)
O5 Y2 O8 81.10(17)
N4 Y2 O8 153.49(14)
N3 Y2 O8 96.40(17)
O12 Y2 O3 112.40(17)
O5 Y2 O3 75.52(17)
N4 Y2 O3 77.67(17)
N3 Y2 O3 131.10(16)
O8 Y2 O3 128.43(15)
O12 Y2 O4 79.44(16)
O5 Y2 O4 90.77(17)
N4 Y2 O4 121.14(17)
N3 Y2 O4 172.75(15)
O8 Y2 O4 84.07(16)
O3 Y2 O4 51.55(15)
O12 Y2 C47 94.38(18)
O5 Y2 C47 104.33(19)
N4 Y2 C47 28.50(16)
N3 Y2 C47 29.18(16)
O8 Y2 C47 125.10(16)
O3 Y2 C47 105.12(16)
O4 Y2 C47 148.46(16)
O12 Y2 C2 102.31(17)
O5 Y2 C2 75.15(18)
N4 Y2 C2 103.10(18)
N3 Y2 C2 156.84(17)
O8 Y2 C2 103.38(17)
O3 Y2 C2 26.26(14)
O4 Y2 C2 27.28(15)
C47 Y2 C2 131.15(17)
O11 Y3 O10 121.08(17)
O11 Y3 O2 141.92(14)
O10 Y3 O2 76.45(17)
O11 Y3 O4 81.13(17)
O10 Y3 O4 145.87(14)
O2 Y3 O4 71.14(17)
O11 Y3 N6 79.61(16)
O10 Y3 N6 86.42(16)
O2 Y3 N6 137.91(15)
O4 Y3 N6 125.24(17)
O11 Y3 N5 119.52(16)
O10 Y3 N5 97.41(16)
O2 Y3 N5 87.56(15)
O4 Y3 N5 91.68(15)
N6 Y3 N5 56.54(16)
O11 Y3 O7 78.38(15)
O10 Y3 O7 77.62(14)
O2 Y3 O7 72.83(13)
O4 Y3 O7 82.85(14)
N6 Y3 O7 140.55(14)
N5 Y3 O7 160.38(14)
O11 Y3 C78 103.22(16)
O10 Y3 C78 88.32(16)
O2 Y3 C78 111.32(15)
O4 Y3 C78 113.04(16)
N6 Y3 C78 28.88(15)
N5 Y3 C78 28.18(15)
O7 Y3 C78 164.11(14)
O11 Y3 Y1 113.16(14)
O10 Y3 Y1 66.23(12)
O2 Y3 Y1 38.62(10)
O4 Y3 Y1 81.62(13)
N6 Y3 Y1 152.64(12)
N5 Y3 Y1 125.05(13)
O7 Y3 Y1 35.57(9)
C78 Y3 Y1 142.65(12)
O1 C1 O2 120.0(5)
O1 C1 P1 121.8(4)
O2 C1 P1 118.1(4)
O1 C1 Y1 64.2(3)
O2 C1 Y1 66.8(3)
P1 C1 Y1 142.4(2)
O3 C2 O4 119.2(5)
O3 C2 P1 116.3(4)
O4 C2 P1 124.5(4)
O3 C2 Y2 61.6(3)
O4 C2 Y2 65.1(3)
P1 C2 Y2 150.5(3)
O5 C3 O6 121.1(5)
O5 C3 C10 119.0(5)
O6 C3 C10 119.9(5)
O8 C4 O7 122.5(5)
O8 C4 C5 120.6(5)
O7 C4 C5 116.8(5)
C4 C5 H5A 109.5
C4 C5 H5B 109.5
H5A C5 H5B 109.5
C4 C5 H5C 109.5
H5A C5 H5C 109.5
H5B C5 H5C 109.5
O10 C6 O9 124.1(5)
O10 C6 C7 119.7(5)
O9 C6 C7 116.2(5)
C6 C7 H7A 109.5
C6 C7 H7B 109.5
H7A C7 H7B 109.5
C6 C7 H7C 109.5
H7A C7 H7C 109.5
H7B C7 H7C 109.5
O11 C8 O12 121.1(6)
O11 C8 C9 118.6(6)
O12 C8 C9 120.2(6)
C8 C9 H9A 109.5
C8 C9 H9B 109.5
H9A C9 H9B 109.5
C8 C9 H9C 109.5
H9A C9 H9C 109.5
H9B C9 H9C 109.5
C15 C10 C11 121.2(5)
C15 C10 C3 116.1(5)
C11 C10 C3 122.6(5)
C12 C11 C10 119.5(6)
C12 C11 P1 114.3(5)
C10 C11 P1 126.1(4)
C13 C12 C11 119.1(6)
C13 C12 H12A 120.4
C11 C12 H12A 120.4
C12 C13 C14 119.9(6)
C12 C13 H13A 120.0
C14 C13 H13A 120.0
C15 C14 C13 121.8(7)
C15 C14 H14A 119.1
C13 C14 H14A 119.1
C10 C15 C14 118.2(6)
C10 C15 H15A 120.9
C14 C15 H15A 120.9
N2 C16 N1 115.8(5)
N2 C16 C17 123.6(5)
N1 C16 C17 120.6(5)
N2 C16 Y1 59.5(3)
N1 C16 Y1 56.6(3)
C17 C16 Y1 173.4(4)
C18 C17 C22 119.4(6)
C18 C17 C16 120.6(6)
C22 C17 C16 119.7(6)
C17 C18 C19 121.3(8)
C17 C18 H18A 119.4
C19 C18 H18A 119.4
C18 C19 C20 120.9(9)
C18 C19 H19A 119.5
C20 C19 H19A 119.5
C21 C20 C19 117.9(8)
C21 C20 H20A 121.1
C19 C20 H20A 121.1
C20 C21 C22 122.1(8)
C20 C21 H21A 119.0
C22 C21 H21A 119.0
C21 C22 C17 118.3(8)
C21 C22 H22 120.8
C17 C22 H22 120.8
C24 C23 C28 122.0(6)
C24 C23 N1 119.6(5)
C28 C23 N1 118.4(6)
C25 C24 C23 116.8(7)
C25 C24 C29 120.6(7)
C23 C24 C29 122.4(6)
C26 C25 C24 123.9(8)
C26 C25 H25A 118.0
C24 C25 H25A 118.0
C25 C26 C27 118.3(7)
C25 C26 H26A 120.9
C27 C26 H26A 120.9
C28 C27 C26 121.6(7)
C28 C27 H27A 119.2
C26 C27 H27A 119.2
C27 C28 C23 117.5(7)
C27 C28 C32 119.6(6)
C23 C28 C32 122.9(6)
C24 C29 C31 109.0(7)
C24 C29 C30 115.3(6)
C31 C29 C30 110.6(6)
C24 C29 H29A 107.2
C31 C29 H29A 107.2
C30 C29 H29A 107.2
C29 C30 H30A 109.5
C29 C30 H30B 109.5
H30A C30 H30B 109.5
C29 C30 H30C 109.5
H30A C30 H30C 109.5
H30B C30 H30C 109.5
C29 C31 H31A 109.5
C29 C31 H31B 109.5
H31A C31 H31B 109.5
C29 C31 H31C 109.5
H31A C31 H31C 109.5
H31B C31 H31C 109.5
C28 C32 C34 110.2(7)
C28 C32 C33 113.5(6)
C34 C32 C33 112.1(7)
C28 C32 H32A 106.9
C34 C32 H32A 106.9
C33 C32 H32A 106.9
C32 C33 H33A 109.5
C32 C33 H33B 109.5
H33A C33 H33B 109.5
C32 C33 H33C 109.5
H33A C33 H33C 109.5
H33B C33 H33C 109.5
C32 C34 H34A 109.5
C32 C34 H34B 109.5
H34A C34 H34B 109.5
C32 C34 H34C 109.5
H34A C34 H34C 109.5
H34B C34 H34C 109.5
N2 C35 C36 123.1(5)
N2 C35 C40 119.0(5)
C36 C35 C40 117.3(5)
C35 C36 C37 119.2(6)
C35 C36 C41 120.3(5)
C37 C36 C41 120.3(6)
C38 C37 C36 121.9(7)
C38 C37 H37A 119.1
C36 C37 H37A 119.1
C37 C38 C39 119.3(6)
C37 C38 H38A 120.3
C39 C38 H38A 120.3
C38 C39 C40 123.0(7)
C38 C39 H39A 118.5
C40 C39 H39A 118.5
C39 C40 C35 118.6(7)
C39 C40 C44 121.6(6)
C35 C40 C44 119.7(6)
C36 C41 C43 113.1(6)
C36 C41 C42 110.4(6)
C43 C41 C42 110.2(6)
C36 C41 H41A 107.6
C43 C41 H41A 107.6
C42 C41 H41A 107.6
C41 C42 H42A 109.5
C41 C42 H42B 109.5
H42A C42 H42B 109.5
C41 C42 H42C 109.5
H42A C42 H42C 109.5
H42B C42 H42C 109.5
C41 C43 H43A 109.5
C41 C43 H43B 109.5
H43A C43 H43B 109.5
C41 C43 H43C 109.5
H43A C43 H43C 109.5
H43B C43 H43C 109.5
C45 C44 C46 113.7(9)
C45 C44 C40 111.2(10)
C46 C44 C40 110.8(8)
C45 C44 H44A 106.9
C46 C44 H44A 106.9
C40 C44 H44A 106.9
C44 C45 H45A 109.5
C44 C45 H45B 109.5
H45A C45 H45B 109.5
C44 C45 H45C 109.5
H45A C45 H45C 109.5
H45B C45 H45C 109.5
C44 C46 H46A 109.5
C44 C46 H46B 109.5
H46A C46 H46B 109.5
C44 C46 H46C 109.5
H46A C46 H46C 109.5
H46B C46 H46C 109.5
N4 C47 N3 112.9(5)
N4 C47 C48 124.8(5)
N3 C47 C48 122.2(5)
N4 C47 Y2 56.6(3)
N3 C47 Y2 56.7(3)
C48 C47 Y2 170.1(4)
C49 C48 C53 119.8(6)
C49 C48 C47 120.6(6)
C53 C48 C47 119.6(6)
C48 C49 C50 121.4(7)
C48 C49 H49A 119.3
C50 C49 H49A 119.3
C49 C50 C51 118.4(7)
C49 C50 H50A 120.8
C51 C50 H50A 120.8
C52 C51 C50 121.5(7)
C52 C51 H51A 119.2
C50 C51 H51A 119.2
C51 C52 C53 121.1(7)
C51 C52 H52A 119.5
C53 C52 H52A 119.5
C52 C53 C48 117.3(7)
C52 C53 H53 121.4
C48 C53 H53 121.4
C55 C54 C59 120.5(6)
C55 C54 N3 121.2(6)
C59 C54 N3 118.0(6)
C54 C55 C56 117.4(8)
C54 C55 C60 122.7(6)
C56 C55 C60 119.9(8)
C57 C56 C55 123.2(9)
C57 C56 H56A 118.4
C55 C56 H56A 118.4
C58 C57 C56 119.6(8)
C58 C57 H57A 120.2
C56 C57 H57A 120.2
C57 C58 C59 120.5(8)
C57 C58 H58A 119.8
C59 C58 H58A 119.8
C54 C59 C58 118.6(8)
C54 C59 C63 122.9(6)
C58 C59 C63 118.5(7)
C62 C60 C55 108.9(7)
C62 C60 C61 108.1(7)
C55 C60 C61 115.0(7)
C62 C60 H60A 108.2
C55 C60 H60A 108.2
C61 C60 H60A 108.2
C60 C61 H61A 109.5
C60 C61 H61B 109.5
H61A C61 H61B 109.5
C60 C61 H61C 109.5
H61A C61 H61C 109.5
H61B C61 H61C 109.5
C60 C62 H62A 109.5
C60 C62 H62B 109.5
H62A C62 H62B 109.5
C60 C62 H62C 109.5
H62A C62 H62C 109.5
H62B C62 H62C 109.5
C59 C63 C65 112.6(10)
C59 C63 C64 112.7(8)
C65 C63 C64 104.1(8)
C59 C63 H63A 109.1
C65 C63 H63A 109.1
C64 C63 H63A 109.1
C63 C64 H64A 109.5
C63 C64 H64B 109.5
H64A C64 H64B 109.5
C63 C64 H64C 109.5
H64A C64 H64C 109.5
H64B C64 H64C 109.5
C63 C65 H65A 109.5
C63 C65 H65B 109.5
H65A C65 H65B 109.5
C63 C65 H65C 109.5
H65A C65 H65C 109.5
H65B C65 H65C 109.5
C71 C66 C67 119.4(6)
C71 C66 N4 118.7(6)
C67 C66 N4 121.6(6)
C66 C67 C68 119.0(6)
C66 C67 C72 120.4(6)
C68 C67 C72 120.6(6)
C69 C68 C67 121.2(7)
C69 C68 H68A 119.4
C67 C68 H68A 119.4
C70 C69 C68 118.2(7)
C70 C69 H69A 120.9
C68 C69 H69A 120.9
C69 C70 C71 123.1(8)
C69 C70 H70A 118.4
C71 C70 H70A 118.4
C66 C71 C70 119.0(7)
C66 C71 C75 120.0(6)
C70 C71 C75 120.9(7)
C67 C72 C74 111.5(6)
C67 C72 C73 113.2(6)
C74 C72 C73 106.5(7)
C67 C72 H72A 108.5
C74 C72 H72A 108.5
C73 C72 H72A 108.5
C72 C73 H73A 109.5
C72 C73 H73B 109.5
H73A C73 H73B 109.5
C72 C73 H73C 109.5
H73A C73 H73C 109.5
H73B C73 H73C 109.5
C72 C74 H74A 109.5
C72 C74 H74B 109.5
H74A C74 H74B 109.5
C72 C74 H74C 109.5
H74A C74 H74C 109.5
H74B C74 H74C 109.5
C71 C75 C77 112.1(6)
C71 C75 C76 114.1(6)
C77 C75 C76 106.8(6)
C71 C75 H75A 107.9
C77 C75 H75A 107.9
C76 C75 H75A 107.9
C75 C76 H76A 109.5
C75 C76 H76B 109.5
H76A C76 H76B 109.5
C75 C76 H76C 109.5
H76A C76 H76C 109.5
H76B C76 H76C 109.5
C75 C77 H77A 109.5
C75 C77 H77B 109.5
H77A C77 H77B 109.5
C75 C77 H77C 109.5
H77A C77 H77C 109.5
H77B C77 H77C 109.5
N5 C78 N6 114.7(5)
N5 C78 C79 124.4(5)
N6 C78 C79 120.8(5)
N5 C78 Y3 58.9(3)
N6 C78 Y3 57.3(3)
C79 C78 Y3 165.4(4)
C84 C79 C80 118.5(5)
C84 C79 C78 118.0(5)
C80 C79 C78 123.4(5)
C81 C80 C79 122.1(6)
C81 C80 H80A 118.9
C79 C80 H80A 118.9
C82 C81 C80 118.7(6)
C82 C81 H81A 120.6
C80 C81 H81A 120.6
C81 C82 C83 120.5(6)
C81 C82 H82A 119.8
C83 C82 H82A 119.8
C84 C83 C82 120.5(6)
C84 C83 H83A 119.7
C82 C83 H83A 119.7
C79 C84 C83 119.6(6)
C79 C84 H84A 120.2
C83 C84 H84A 120.2
C86 C85 N5 122.1(6)
C86 C85 C90 117.8(6)
N5 C85 C90 119.9(6)
C85 C86 C87 120.2(6)
C85 C86 C91 121.0(5)
C87 C86 C91 118.8(6)
C88 C87 C86 121.5(7)
C88 C87 H87A 119.3
C86 C87 H87A 119.3
C89 C88 C87 119.7(6)
C89 C88 H88A 120.1
C87 C88 H88A 120.1
C88 C89 C90 120.5(7)
C88 C89 H89A 119.8
C90 C89 H89A 119.8
C89 C90 C85 120.4(7)
C89 C90 C94 118.8(6)
C85 C90 C94 120.8(6)
C93 C91 C92 110.7(6)
C93 C91 C86 111.1(5)
C92 C91 C86 110.8(5)
C93 C91 H91A 108.0
C92 C91 H91A 108.0
C86 C91 H91A 108.0
C91 C92 H92A 109.5
C91 C92 H92B 109.5
H92A C92 H92B 109.5
C91 C92 H92C 109.5
H92A C92 H92C 109.5
H92B C92 H92C 109.5
C91 C93 H93A 109.5
C91 C93 H93B 109.5
H93A C93 H93B 109.5
C91 C93 H93C 109.5
H93A C93 H93C 109.5
H93B C93 H93C 109.5
C96 C94 C90 113.7(6)
C96 C94 C95 108.8(6)
C90 C94 C95 110.0(7)
C96 C94 H94A 108.1
C90 C94 H94A 108.1
C95 C94 H94A 108.1
C94 C95 H95A 109.5
C94 C95 H95B 109.5
H95A C95 H95B 109.5
C94 C95 H95C 109.5
H95A C95 H95C 109.5
H95B C95 H95C 109.5
C94 C96 H96A 109.5
C94 C96 H96B 109.5
H96A C96 H96B 109.5
C94 C96 H96C 109.5
H96A C96 H96C 109.5
H96B C96 H96C 109.5
C98 C97 N6 119.7(6)
C98 C97 C102 121.7(5)
N6 C97 C102 118.2(6)
C99 C98 C97 116.8(7)
C99 C98 C103 118.8(7)
C97 C98 C103 124.4(6)
C98 C99 C100 122.7(8)
C98 C99 H99A 118.7
C100 C99 H99A 118.7
C101 C100 C99 119.6(7)
C101 C100 H10A 120.2
C99 C100 H10A 120.2
C100 C101 C102 120.4(8)
C100 C101 H10B 119.8
C102 C101 H10B 119.8
C101 C102 C97 118.8(7)
C101 C102 C106 118.1(6)
C97 C102 C106 123.1(5)
C105 C103 C98 110.7(7)
C105 C103 C104 110.3(7)
C98 C103 C104 115.6(6)
C105 C103 H10C 106.6
C98 C103 H10C 106.6
C104 C103 H10C 106.6
C103 C104 H10D 109.5
C103 C104 H10E 109.5
H10D C104 H10E 109.5
C103 C104 H10F 109.5
H10D C104 H10F 109.5
H10E C104 H10F 109.5
C103 C105 H10G 109.5
C103 C105 H10H 109.5
H10G C105 H10H 109.5
C103 C105 H10I 109.5
H10G C105 H10I 109.5
H10H C105 H10I 109.5
C102 C106 C108 111.3(6)
C102 C106 C107 114.2(6)
C108 C106 C107 109.1(7)
C102 C106 H10J 107.3
C108 C106 H10J 107.3
C107 C106 H10J 107.3
C106 C107 H10K 109.5
C106 C107 H10L 109.5
H10K C107 H10L 109.5
C106 C107 H10M 109.5
H10K C107 H10M 109.5
H10L C107 H10M 109.5
C106 C108 H10N 109.5
C106 C108 H10O 109.5
H10N C108 H10O 109.5
C106 C108 H10P 109.5
H10N C108 H10P 109.5
H10O C108 H10P 109.5
C16 N1 C23 124.4(5)
C16 N1 Y1 94.2(3)
C23 N1 Y1 140.4(4)
C16 N2 C35 121.9(5)
C16 N2 Y1 92.7(3)
C35 N2 Y1 143.3(4)
C47 N3 C54 123.5(5)
C47 N3 Y2 94.1(3)
C54 N3 Y2 140.3(4)
C47 N4 C66 127.2(5)
C47 N4 Y2 94.9(3)
C66 N4 Y2 136.1(4)
C78 N5 C85 124.8(5)
C78 N5 Y3 92.9(3)
C85 N5 Y3 139.4(4)
C78 N6 C97 122.7(5)
C78 N6 Y3 93.8(3)
C97 N6 Y3 142.8(4)
C1 O1 Y1 88.9(3)
C1 O2 Y3 147.8(3)
C1 O2 Y1 84.6(3)
Y3 O2 Y1 106.64(14)
C2 O3 Y2 92.2(3)
C2 O4 Y3 143.8(3)
C2 O4 Y2 87.6(3)
Y3 O4 Y2 124.05(16)
C3 O5 Y2 127.7(4)
C3 O6 Y1 160.7(4)
C4 O7 Y1 130.4(3)
C4 O7 Y3 118.8(3)
Y1 O7 Y3 106.27(14)
C4 O8 Y2 144.9(3)
C6 O9 Y1 136.1(4)
C6 O10 Y3 143.0(4)
C8 O11 Y3 148.9(4)
C8 O12 Y2 133.8(4)
C11 P1 C2 99.2(3)
C11 P1 C1 99.7(3)
C2 P1 C1 98.0(3)

loop_
_geom_bond_atom_site_label_1
_geom_bond_atom_site_label_2
_geom_bond_distance
Y1 O9 2.188(5)
Y1 O6 2.196(4)
Y1 N1 2.296(5)
Y1 O7 2.303(4)
Y1 N2 2.365(6)
Y1 O1 2.416(5)
Y1 O2 2.476(5)
Y1 C1 2.682(6)
Y1 C16 2.743(6)
Y1 Y3 3.801(3)
Y2 O12 2.201(5)
Y2 O5 2.202(4)
Y2 N4 2.306(5)
Y2 N3 2.308(5)
Y2 O8 2.319(4)
Y2 O3 2.439(5)
Y2 O4 2.515(4)
Y2 C47 2.753(6)
Y2 C2 2.772(6)
Y3 O11 2.206(5)
Y3 O10 2.226(4)
Y3 O2 2.260(4)
Y3 O4 2.265(5)
Y3 N6 2.336(5)
Y3 N5 2.376(6)
Y3 O7 2.446(5)
Y3 C78 2.771(6)
C1 O1 1.212(6)
C1 O2 1.289(7)
C1 P1 1.844(6)
C2 O3 1.227(6)
C2 O4 1.271(7)
C2 P1 1.822(6)
C3 O5 1.240(7)
C3 O6 1.248(7)
C3 C10 1.492(8)
C4 O8 1.227(6)
C4 O7 1.296(6)
C4 C5 1.478(8)
C5 H5A 0.9700
C5 H5B 0.9700
C5 H5C 0.9700
C6 O10 1.203(7)
C6 O9 1.257(7)
C6 C7 1.483(8)
C7 H7A 0.9700
C7 H7B 0.9700
C7 H7C 0.9700
C8 O11 1.236(7)
C8 O12 1.269(7)
C8 C9 1.410(9)
C9 H9A 0.9700
C9 H9B 0.9700
C9 H9C 0.9700
C10 C15 1.340(8)
C10 C11 1.400(8)
C11 C12 1.381(8)
C11 P1 1.811(6)
C12 C13 1.352(10)
C12 H12A 0.9400
C13 C14 1.382(10)
C13 H13A 0.9400
C14 C15 1.366(9)
C14 H14A 0.9400
C15 H15A 0.9400
C16 N2 1.285(8)
C16 N1 1.342(7)
C16 C17 1.516(8)
C17 C18 1.301(9)
C17 C22 1.404(9)
C18 C19 1.371(10)
C18 H18A 0.9400
C19 C20 1.391(13)
C19 H19A 0.9400
C20 C21 1.309(12)
C20 H20A 0.9400
C21 C22 1.398(11)
C21 H21A 0.9400
C22 H22 0.9400
C23 C24 1.362(9)
C23 C28 1.385(9)
C23 N1 1.393(7)
C24 C25 1.360(10)
C24 C29 1.459(10)
C25 C26 1.327(11)
C25 H25A 0.9400
C26 C27 1.367(11)
C26 H26A 0.9400
C27 C28 1.361(9)
C27 H27A 0.9400
C28 C32 1.474(9)
C29 C31 1.516(11)
C29 C30 1.524(11)
C29 H29A 0.9900
C30 H30A 0.9700
C30 H30B 0.9700
C30 H30C 0.9700
C31 H31A 0.9700
C31 H31B 0.9700
C31 H31C 0.9700
C32 C34 1.494(11)
C32 C33 1.518(10)
C32 H32A 0.9900
C33 H33A 0.9700
C33 H33B 0.9700
C33 H33C 0.9700
C34 H34A 0.9700
C34 H34B 0.9700
C34 H34C 0.9700
C35 N2 1.385(7)
C35 C36 1.394(8)
C35 C40 1.416(9)
C36 C37 1.398(9)
C36 C41 1.485(9)
C37 C38 1.329(10)
C37 H37A 0.9400
C38 C39 1.330(10)
C38 H38A 0.9400
C39 C40 1.372(9)
C39 H39A 0.9400
C40 C44 1.539(11)
C41 C43 1.490(11)
C41 C42 1.540(10)
C41 H41A 0.9900
C42 H42A 0.9700
C42 H42B 0.9700
C42 H42C 0.9700
C43 H43A 0.9700
C43 H43B 0.9700
C43 H43C 0.9700
C44 C45 1.390(15)
C44 C46 1.479(14)
C44 H44A 0.9900
C45 H45A 0.9700
C45 H45B 0.9700
C45 H45C 0.9700
C46 H46A 0.9700
C46 H46B 0.9700
C46 H46C 0.9700
C47 N4 1.318(7)
C47 N3 1.345(7)
C47 C48 1.463(8)
C48 C49 1.324(9)
C48 C53 1.406(9)
C49 C50 1.335(10)
C49 H49A 0.9400
C50 C51 1.391(11)
C50 H50A 0.9400
C51 C52 1.273(11)
C51 H51A 0.9400
C52 C53 1.383(10)
C52 H52A 0.9400
C53 H53 0.9400
C54 C55 1.337(10)
C54 C59 1.399(9)
C54 N3 1.440(7)
C55 C56 1.415(10)
C55 C60 1.490(11)
C56 C57 1.327(13)
C56 H56A 0.9400
C57 C58 1.326(13)
C57 H57A 0.9400
C58 C59 1.417(10)
C58 H58A 0.9400
C59 C63 1.465(12)
C60 C62 1.481(13)
C60 C61 1.533(11)
C60 H60A 0.9900
C61 H61A 0.9700
C61 H61B 0.9700
C61 H61C 0.9700
C62 H62A 0.9700
C62 H62B 0.9700
C62 H62C 0.9700
C63 C65 1.489(13)
C63 C64 1.656(15)
C63 H63A 0.9900
C64 H64A 0.9700
C64 H64B 0.9700
C64 H64C 0.9700
C65 H65A 0.9700
C65 H65B 0.9700
C65 H65C 0.9700
C66 C71 1.376(9)
C66 C67 1.376(9)
C66 N4 1.438(7)
C67 C68 1.404(9)
C67 C72 1.480(10)
C68 C69 1.365(11)
C68 H68A 0.9400
C69 C70 1.334(11)
C69 H69A 0.9400
C70 C71 1.381(9)
C70 H70A 0.9400
C71 C75 1.442(10)
C72 C74 1.544(11)
C72 C73 1.561(11)
C72 H72A 0.9900
C73 H73A 0.9700
C73 H73B 0.9700
C73 H73C 0.9700
C74 H74A 0.9700
C74 H74B 0.9700
C74 H74C 0.9700
C75 C77 1.523(9)
C75 C76 1.531(11)
C75 H75A 0.9900
C76 H76A 0.9700
C76 H76B 0.9700
C76 H76C 0.9700
C77 H77A 0.9700
C77 H77B 0.9700
C77 H77C 0.9700
C78 N5 1.310(7)
C78 N6 1.341(7)
C78 C79 1.495(7)
C79 C84 1.356(8)
C79 C80 1.394(8)
C80 C81 1.362(9)
C80 H80A 0.9400
C81 C82 1.337(10)
C81 H81A 0.9400
C82 C83 1.392(10)
C82 H82A 0.9400
C83 C84 1.369(9)
C83 H83A 0.9400
C84 H84A 0.9400
C85 C86 1.353(9)
C85 N5 1.397(7)
C85 C90 1.405(9)
C86 C87 1.372(8)
C86 C91 1.525(9)
C87 C88 1.358(10)
C87 H87A 0.9400
C88 C89 1.328(11)
C88 H88A 0.9400
C89 C90 1.376(9)
C89 H89A 0.9400
C90 C94 1.513(10)
C91 C93 1.494(9)
C91 C92 1.520(9)
C91 H91A 0.9900
C92 H92A 0.9700
C92 H92B 0.9700
C92 H92C 0.9700
C93 H93A 0.9700
C93 H93B 0.9700
C93 H93C 0.9700
C94 C96 1.494(10)
C94 C95 1.519(11)
C94 H94A 0.9900
C95 H95A 0.9700
C95 H95B 0.9700
C95 H95C 0.9700
C96 H96A 0.9700
C96 H96B 0.9700
C96 H96C 0.9700
C97 C98 1.382(9)
C97 N6 1.389(7)
C97 C102 1.397(9)
C98 C99 1.371(10)
C98 C103 1.496(10)
C99 C100 1.382(12)
C99 H99A 0.9400
C100 C101 1.350(12)
C100 H10A 0.9400
C101 C102 1.385(9)
C101 H10B 0.9400
C102 C106 1.499(10)
C103 C105 1.493(10)
C103 C104 1.500(10)
C103 H10C 0.9900
C104 H10D 0.9700
C104 H10E 0.9700
C104 H10F 0.9700
C105 H10G 0.9700
C105 H10H 0.9700
C105 H10I 0.9700
C106 C108 1.514(10)
C106 C107 1.514(10)
C106 H10J 0.9900
C107 H10K 0.9700
C107 H10L 0.9700
C107 H10M 0.9700
C108 H10N 0.9700
C108 H10O 0.9700
C108 H10P 0.9700

loop_
_platon_squeeze_void_nr
_platon_squeeze_void_average_x
_platon_squeeze_void_average_y
_platon_squeeze_void_average_z
_platon_squeeze_void_volume
_platon_squeeze_void_count_electrons
_platon_squeeze_void_content
1 0.075 0.500 0.502 2098 483 ' '
